data_4038387
loop_
_publ_author_name
'Chang, Meng-Yang'
'Tsai, Yu-Lin'
'Chen, Hsing-Yin'

_publ_section_title
;
 CuBr<sub>2</sub>-Mediated One-Pot Synthesis of Sulfonyl
 9-Fluorenylidenes.
;
_journal_name_full 'The Journal of organic chemistry'
_journal_paper_doi 10.1021/acs.joc.0c00035
_journal_year 2020
_chemical_formula_sum 'C15 H14 O4 S2'
_chemical_formula_weight 322.38
_space_group_crystal_system triclinic
_space_group_IT_number 2
_space_group_name_Hall '-P 1'
_space_group_name_H-M_alt 'P -1'
_atom_sites_solution_hydrogens geom
_audit_creation_method SHELXL-2014/6
_cell_angle_alpha 79.873(4)
_cell_angle_beta 75.377(4)
_cell_angle_gamma 85.646(4)
_cell_formula_units_Z 2
_cell_length_a 8.6178(7)
_cell_length_b 9.0183(7)
_cell_length_c 9.6399(8)
_cell_measurement_reflns_used 6181
_cell_measurement_temperature 100(2)
_cell_measurement_theta_max 26.3624
_cell_measurement_theta_min 2.2128
_cell_volume 713.24(10)
_computing_cell_refinement 'SAINT V8.34A (Bruker AXS Inc., 2013)'
_computing_data_collection 'Bruker APEX2'
_computing_data_reduction 'SAINT V8.34A (Bruker AXS Inc., 2013)'
_computing_molecular_graphics 'Bruker SHELXTL'
_computing_publication_material 'Bruker SHELXTL'
_computing_structure_refinement 'SHELXL-2014/6 (Sheldrick, 2014)'
_diffrn_ambient_temperature 100(2)
_diffrn_detector_area_resol_mean 8.3333
_diffrn_measured_fraction_theta_full 0.968
_diffrn_measured_fraction_theta_max 0.959
_diffrn_measurement_device_type 'Bruker APEX-II CCD'
_diffrn_measurement_method '\f and \w scans'
_diffrn_radiation_type MoK\a
_diffrn_radiation_wavelength 0.71073
_diffrn_reflns_av_R_equivalents 0.0244
_diffrn_reflns_av_unetI/netI 0.0262
_diffrn_reflns_Laue_measured_fraction_full 0.968
_diffrn_reflns_Laue_measured_fraction_max 0.959
_diffrn_reflns_limit_h_max 10
_diffrn_reflns_limit_h_min -10
_diffrn_reflns_limit_k_max 10
_diffrn_reflns_limit_k_min -11
_diffrn_reflns_limit_l_max 12
_diffrn_reflns_limit_l_min -11
_diffrn_reflns_number 9509
_diffrn_reflns_point_group_measured_fraction_full 0.968
_diffrn_reflns_point_group_measured_fraction_max 0.959
_diffrn_reflns_theta_full 25.242
_diffrn_reflns_theta_max 26.392
_diffrn_reflns_theta_min 2.213
_exptl_absorpt_coefficient_mu 0.386
_exptl_absorpt_correction_T_max 0.7454
_exptl_absorpt_correction_T_min 0.6515
_exptl_absorpt_correction_type multi-scan
_exptl_absorpt_process_details 'SADABS V2014/4 (Bruker AXS Inc.)'
_exptl_crystal_colour red
_exptl_crystal_density_diffrn 1.501
_exptl_crystal_density_meas ?
_exptl_crystal_density_method 'not measured'
_exptl_crystal_description tabullar
_exptl_crystal_F_000 336
_exptl_crystal_size_max 0.20
_exptl_crystal_size_mid 0.19
_exptl_crystal_size_min 0.08
_refine_diff_density_max 0.531
_refine_diff_density_min -0.323
_refine_diff_density_rms 0.056
_refine_ls_extinction_method none
_refine_ls_goodness_of_fit_ref 1.040
_refine_ls_hydrogen_treatment constr
_refine_ls_matrix_type full
_refine_ls_number_parameters 193
_refine_ls_number_reflns 2792
_refine_ls_number_restraints 0
_refine_ls_restrained_S_all 1.040
_refine_ls_R_factor_all 0.0360
_refine_ls_R_factor_gt 0.0321
_refine_ls_shift/su_max 0.001
_refine_ls_shift/su_mean 0.000
_refine_ls_structure_factor_coef Fsqd
_refine_ls_weighting_details 'w=1/[\s^2^(Fo^2^)+(0.0362P)^2^+0.5505P] where P=(Fo^2^+2Fc^2^)/3'
_refine_ls_weighting_scheme calc
_refine_ls_wR_factor_gt 0.0793
_refine_ls_wR_factor_ref 0.0824
_reflns_Friedel_coverage 0.000
_reflns_number_gt 2524
_reflns_number_total 2792
_reflns_threshold_expression 'I > 2\s(I)'
_cod_data_source_file jo0c00035_si_001.cif
_cod_data_source_block 181023lt_0m
_cod_depositor_comments
;
The following automatic conversions were performed:

data item '_exptl_crystal_density_meas' value 'not measured' was
changed to '?' -- the value is perceived as not measured.

Automatic conversion script
Id: cif_fix_values 7556 2019-12-06 15:28:31Z antanas 
;
_cod_database_code 4038387
_shelx_space_group_comment
;
The symmetry employed for this shelxl refinement is uniquely defined
by the following loop, which should always be used as a source of
symmetry information in preference to the above space-group names.
They are only intended as comments.
;
_shelxl_version_number 2014/6

loop_
_space_group_symop_operation_xyz
'x, y, z'
'-x, -y, -z'

loop_
_atom_site_label
_atom_site_type_symbol
_atom_site_fract_x
_atom_site_fract_y
_atom_site_fract_z
_atom_site_U_iso_or_equiv
_atom_site_adp_type
_atom_site_occupancy
_atom_site_site_symmetry_order
_atom_site_calc_flag
_atom_site_refinement_flags_posn
_atom_site_refinement_flags_adp
_atom_site_refinement_flags_occupancy
_atom_site_disorder_assembly
_atom_site_disorder_group
S1 S 0.45150(4) 0.80721(5) 0.74390(4) 0.01511(12) Uani 1 1 d . . . . .
S2 S 0.70466(5) 0.51021(5) 0.89291(4) 0.01773(12) Uani 1 1 d . . . . .
O1 O 1.39269(13) 0.79844(14) 0.26497(13) 0.0214(3) Uani 1 1 d . . . . .
O2 O 1.17393(14) 0.97522(14) 0.18088(13) 0.0210(3) Uani 1 1 d . . . . .
O3 O 0.34152(14) 0.91276(15) 0.68415(13) 0.0244(3) Uani 1 1 d . . . . .
O4 O 0.41163(14) 0.65004(14) 0.78003(13) 0.0208(3) Uani 1 1 d . . . . .
C1 C 1.5196(2) 0.7032(2) 0.3056(2) 0.0244(4) Uani 1 1 d . . . . .
H5 H 1.5230 0.7125 0.4046 0.037 Uiso 1 1 calc R U . . .
H1 H 1.6220 0.7334 0.2383 0.037 Uiso 1 1 calc R U . . .
H4 H 1.5007 0.5983 0.3019 0.037 Uiso 1 1 calc R U . . .
C2 C 1.24107(19) 0.7777(2) 0.35317(18) 0.0172(4) Uani 1 1 d . . . . .
C3 C 1.20283(19) 0.6709(2) 0.47812(18) 0.0174(4) Uani 1 1 d . . . . .
H10 H 1.2829 0.6035 0.5078 0.021 Uiso 1 1 calc R U . . .
C4 C 1.04367(19) 0.6651(2) 0.55896(18) 0.0158(3) Uani 1 1 d . . . . .
C5 C 0.92663(19) 0.7653(2) 0.51525(17) 0.0153(3) Uani 1 1 d . . . . .
C6 C 0.76936(19) 0.73921(19) 0.62429(17) 0.0152(3) Uani 1 1 d . . . . .
C7 C 0.63792(19) 0.8279(2) 0.61840(17) 0.0158(3) Uani 1 1 d . . . . .
H13 H 0.6469 0.9088 0.5393 0.019 Uiso 1 1 calc R U . . .
C8 C 0.4762(2) 0.8667(2) 0.90099(18) 0.0204(4) Uani 1 1 d . . . . .
H2 H 0.3722 0.8689 0.9714 0.031 Uiso 1 1 calc R U . . .
H3 H 0.5199 0.9678 0.8753 0.031 Uiso 1 1 calc R U . . .
H14 H 0.5505 0.7965 0.9438 0.031 Uiso 1 1 calc R U . . .
C9 C 1.1217(2) 0.8770(2) 0.30806(17) 0.0168(3) Uani 1 1 d . . . . .
C10 C 1.0597(2) 1.0862(2) 0.14022(19) 0.0208(4) Uani 1 1 d . . . . .
H8 H 0.9712 1.0366 0.1221 0.031 Uiso 1 1 calc R U . . .
H6 H 1.1115 1.1534 0.0517 0.031 Uiso 1 1 calc R U . . .
H7 H 1.0180 1.1451 0.2188 0.031 Uiso 1 1 calc R U . . .
C11 C 0.96342(19) 0.8723(2) 0.39011(18) 0.0167(3) Uani 1 1 d . . . . .
H9 H 0.8832 0.9402 0.3614 0.020 Uiso 1 1 calc R U . . .
C12 C 0.96532(19) 0.5693(2) 0.69500(18) 0.0164(3) Uani 1 1 d . . . . .
C13 C 1.0090(2) 0.4547(2) 0.79961(19) 0.0199(4) Uani 1 1 d . . . . .
H12 H 1.1144 0.4121 0.7925 0.024 Uiso 1 1 calc R U . . .
C14 C 0.8796(2) 0.4126(2) 0.9129(2) 0.0216(4) Uani 1 1 d . . . . .
H11 H 0.8858 0.3375 0.9940 0.026 Uiso 1 1 calc R U . . .
C15 C 0.80371(19) 0.61148(19) 0.73069(17) 0.0156(3) Uani 1 1 d . . . . .

loop_
_atom_site_aniso_label
_atom_site_aniso_U_11
_atom_site_aniso_U_22
_atom_site_aniso_U_33
_atom_site_aniso_U_23
_atom_site_aniso_U_13
_atom_site_aniso_U_12
S1 0.0119(2) 0.0167(2) 0.0136(2) -0.00024(15) 0.00086(15) 0.00014(15)
S2 0.0154(2) 0.0181(2) 0.0164(2) 0.00190(16) -0.00092(16) -0.00091(16)
O1 0.0120(6) 0.0232(7) 0.0236(7) -0.0010(5) 0.0033(5) 0.0011(5)
O2 0.0166(6) 0.0223(7) 0.0179(6) 0.0022(5) 0.0031(5) 0.0011(5)
O3 0.0154(6) 0.0296(8) 0.0219(7) 0.0049(5) 0.0000(5) 0.0032(5)
O4 0.0195(6) 0.0201(7) 0.0206(6) -0.0025(5) -0.0001(5) -0.0041(5)
C1 0.0138(8) 0.0285(11) 0.0277(10) -0.0041(8) 0.0000(7) 0.0017(7)
C2 0.0126(8) 0.0196(9) 0.0175(8) -0.0066(7) 0.0026(6) -0.0022(6)
C3 0.0141(8) 0.0183(9) 0.0193(9) -0.0050(7) -0.0026(7) 0.0022(7)
C4 0.0156(8) 0.0167(9) 0.0148(8) -0.0043(6) -0.0020(6) -0.0009(6)
C5 0.0135(8) 0.0176(9) 0.0137(8) -0.0047(6) 0.0003(6) -0.0007(6)
C6 0.0147(8) 0.0176(9) 0.0130(8) -0.0045(6) -0.0008(6) -0.0021(6)
C7 0.0145(8) 0.0181(9) 0.0118(8) -0.0005(6) 0.0007(6) -0.0013(6)
C8 0.0212(8) 0.0212(10) 0.0161(8) -0.0051(7) 0.0023(7) -0.0027(7)
C9 0.0165(8) 0.0185(9) 0.0132(8) -0.0024(6) 0.0010(6) -0.0025(7)
C10 0.0204(8) 0.0216(10) 0.0168(8) 0.0016(7) -0.0013(7) -0.0004(7)
C11 0.0146(8) 0.0188(9) 0.0153(8) -0.0034(7) -0.0010(6) 0.0007(6)
C12 0.0149(8) 0.0162(9) 0.0178(8) -0.0053(7) -0.0019(6) -0.0005(6)
C13 0.0168(8) 0.0192(9) 0.0222(9) -0.0021(7) -0.0042(7) 0.0026(7)
C14 0.0207(9) 0.0204(10) 0.0218(9) 0.0022(7) -0.0060(7) 0.0008(7)
C15 0.0145(8) 0.0162(9) 0.0147(8) -0.0030(6) -0.0007(6) -0.0011(6)

loop_
_atom_type_symbol
_atom_type_description
_atom_type_scat_dispersion_real
_atom_type_scat_dispersion_imag
_atom_type_scat_source
C C 0.0033 0.0016 'International Tables Vol C Tables 4.2.6.8 and 6.1.1.4'
H H 0.0000 0.0000 'International Tables Vol C Tables 4.2.6.8 and 6.1.1.4'
O O 0.0106 0.0060 'International Tables Vol C Tables 4.2.6.8 and 6.1.1.4'
S S 0.1246 0.1234 'International Tables Vol C Tables 4.2.6.8 and 6.1.1.4'

loop_
_geom_angle_atom_site_label_1
_geom_angle_atom_site_label_2
_geom_angle_atom_site_label_3
_geom_angle
_geom_angle_site_symmetry_1
_geom_angle_site_symmetry_3
_geom_angle_publ_flag
O3 S1 O4 117.99(8) . . ?
O3 S1 C7 106.35(8) . . ?
O4 S1 C7 109.79(8) . . ?
O3 S1 C8 107.93(9) . . ?
O4 S1 C8 108.35(8) . . ?
C7 S1 C8 105.76(8) . . ?
C15 S2 C14 90.99(8) . . ?
C2 O1 C1 117.33(13) . . ?
C9 O2 C10 116.55(12) . . ?
O1 C1 H5 109.5 . . ?
O1 C1 H1 109.5 . . ?
H5 C1 H1 109.5 . . ?
O1 C1 H4 109.5 . . ?
H5 C1 H4 109.5 . . ?
H1 C1 H4 109.5 . . ?
O1 C2 C3 124.64(15) . . ?
O1 C2 C9 114.45(14) . . ?
C3 C2 C9 120.90(14) . . ?
C2 C3 C4 118.27(15) . . ?
C2 C3 H10 120.9 . . ?
C4 C3 H10 120.9 . . ?
C3 C4 C5 120.58(15) . . ?
C3 C4 C12 131.80(16) . . ?
C5 C4 C12 107.61(14) . . ?
C11 C5 C4 121.64(15) . . ?
C11 C5 C6 128.86(15) . . ?
C4 C5 C6 109.47(14) . . ?
C7 C6 C15 132.82(15) . . ?
C7 C6 C5 122.97(15) . . ?
C15 C6 C5 104.07(14) . . ?
C6 C7 S1 125.61(13) . . ?
C6 C7 H13 117.2 . . ?
S1 C7 H13 117.2 . . ?
S1 C8 H2 109.5 . . ?
S1 C8 H3 109.5 . . ?
H2 C8 H3 109.5 . . ?
S1 C8 H14 109.5 . . ?
H2 C8 H14 109.5 . . ?
H3 C8 H14 109.5 . . ?
O2 C9 C11 123.94(15) . . ?
O2 C9 C2 115.38(14) . . ?
C11 C9 C2 120.68(15) . . ?
O2 C10 H8 109.5 . . ?
O2 C10 H6 109.5 . . ?
H8 C10 H6 109.5 . . ?
O2 C10 H7 109.5 . . ?
H8 C10 H7 109.5 . . ?
H6 C10 H7 109.5 . . ?
C5 C11 C9 117.90(15) . . ?
C5 C11 H9 121.0 . . ?
C9 C11 H9 121.0 . . ?
C15 C12 C13 113.05(15) . . ?
C15 C12 C4 108.59(15) . . ?
C13 C12 C4 138.28(15) . . ?
C14 C13 C12 111.32(15) . . ?
C14 C13 H12 124.3 . . ?
C12 C13 H12 124.3 . . ?
C13 C14 S2 113.06(13) . . ?
C13 C14 H11 123.5 . . ?
S2 C14 H11 123.5 . . ?
C12 C15 C6 110.20(14) . . ?
C12 C15 S2 111.58(13) . . ?
C6 C15 S2 137.97(13) . . ?

loop_
_geom_bond_atom_site_label_1
_geom_bond_atom_site_label_2
_geom_bond_distance
_geom_bond_site_symmetry_2
_geom_bond_publ_flag
S1 O3 1.4429(13) . ?
S1 O4 1.4451(13) . ?
S1 C7 1.7505(16) . ?
S1 C8 1.7584(18) . ?
S2 C15 1.7176(17) . ?
S2 C14 1.7234(18) . ?
O1 C2 1.3731(19) . ?
O1 C1 1.429(2) . ?
O2 C9 1.375(2) . ?
O2 C10 1.425(2) . ?
C1 H5 0.9800 . ?
C1 H1 0.9800 . ?
C1 H4 0.9800 . ?
C2 C3 1.388(2) . ?
C2 C9 1.413(2) . ?
C3 C4 1.396(2) . ?
C3 H10 0.9500 . ?
C4 C5 1.398(2) . ?
C4 C12 1.471(2) . ?
C5 C11 1.390(2) . ?
C5 C6 1.496(2) . ?
C6 C7 1.344(2) . ?
C6 C15 1.467(2) . ?
C7 H13 0.9500 . ?
C8 H2 0.9800 . ?
C8 H3 0.9800 . ?
C8 H14 0.9800 . ?
C9 C11 1.393(2) . ?
C10 H8 0.9800 . ?
C10 H6 0.9800 . ?
C10 H7 0.9800 . ?
C11 H9 0.9500 . ?
C12 C15 1.388(2) . ?
C12 C13 1.412(2) . ?
C13 C14 1.372(2) . ?
C13 H12 0.9500 . ?
C14 H11 0.9500 . ?
